data_7127763
loop_
_publ_author_name
'Espinosa-Jalapa, Noel Angel'
'Berg, Nele'
'Seidl, Michael'
'Shenderovich, Ilya G.'
'Gschwind, Ruth M.'
'Bauer, Jonathan O.'

_publ_section_title
;
 Complexation behaviour of LiCl and LiPF<sub>6</sub>- model studies in the
 solid-state and in solution using a bidentate picolyl-based ligand.
;
_journal_issue 87
_journal_name_full 'Chemical communications (Cambridge, England)'
_journal_page_first 13335
_journal_page_last 13338
_journal_paper_doi 10.1039/d0cc05682k
_journal_volume 56
_journal_year 2020
_chemical_formula_moiety 'C26 H26 N2 Si'
_chemical_formula_sum 'C26 H26 N2 Si'
_chemical_formula_weight 394.57
_space_group_crystal_system triclinic
_space_group_IT_number 2
_space_group_name_Hall '-P 1'
_space_group_name_H-M_alt 'P -1'
_atom_sites_solution_hydrogens geom
_atom_sites_solution_primary dual
_audit_creation_date 2020-06-24
_audit_creation_method
;
Olex2 1.3-alpha
(compiled 2020.05.22 svn.r1d9e7f8d for OlexSys, GUI svn.r6115)
;
_audit_update_record
;
2020-07-22 deposited with the CCDC.	2020-10-15 downloaded from the CCDC.
;
_cell_angle_alpha 100.776(2)
_cell_angle_beta 93.428(2)
_cell_angle_gamma 109.092(2)
_cell_formula_units_Z 4
_cell_length_a 10.2134(2)
_cell_length_b 14.0734(3)
_cell_length_c 16.2616(3)
_cell_measurement_reflns_used 10888
_cell_measurement_temperature 123(1)
_cell_measurement_theta_max 71.3130
_cell_measurement_theta_min 3.8940
_cell_volume 2151.38(8)
_computing_cell_refinement 'CrysAlisPro 1.171.41.54a (Rigaku OD, 2020)'
_computing_data_collection 'CrysAlisPro 1.171.41.54a (Rigaku OD, 2020)'
_computing_data_reduction 'CrysAlisPro 1.171.41.54a (Rigaku OD, 2020)'
_computing_molecular_graphics 'Olex2 1.3-alpha (Dolomanov et al., 2009)'
_computing_publication_material 'Olex2 1.3-alpha (Dolomanov et al., 2009)'
_computing_structure_refinement 'SHELXL 2018/3 (Sheldrick, 2015)'
_computing_structure_solution 'SHELXT  (Sheldrick, 2015)'
_diffrn_ambient_temperature 123(1)
_diffrn_detector 'CCD plate'
_diffrn_detector_area_resol_mean 5.2548
_diffrn_detector_type AtlasS2
_diffrn_measured_fraction_theta_full 0.985
_diffrn_measured_fraction_theta_max 0.963
_diffrn_measurement_details
;
List of Runs (angles in degrees, time in seconds):

  # Type    Start    End  Width  t~exp~   \w     \q     \k     \f   Frames
#--------------------------------------------------------------------------
  1  \w    -98.00 -22.00   1.00    2.00    --  -39.78 125.00-180.00   76
  2  \w      1.00  87.00   1.00    2.00    --   39.78-125.00  90.00   86
  3  \w    -43.00  27.00   1.00    2.00    --   39.78 -19.00-120.00   70
  4  \w    -43.00  27.00   1.00    2.00    --   39.78 -19.00-180.00   70
  5  \w    -43.00  27.00   1.00    2.00    --   39.78 -19.00 120.00   70
  6  \w     25.00  84.00   1.00   12.00    --  104.85-111.00 -30.00   59
  7  \w     80.00 178.00   1.00   12.00    --  104.85  77.00 150.00   98
  8  \w     76.00 178.00   1.00   12.00    --  104.85  45.00-150.00  102
  9  \w     71.00 178.00   1.00   12.00    --  104.85  30.00 -90.00  107
 10  \w     17.00 143.00   1.00   12.00    --  104.85 -88.00 -14.16  126
 11  \w     17.00 143.00   1.00   12.00    --  104.85 -88.00  62.17  126
 12  \w     76.00 178.00   1.00   12.00    --  104.85  45.00 120.00  102
 13  \w     17.00 143.00   1.00   12.00    --  104.85 -88.00 146.09  126
 14  \w     29.00  71.00   1.00   12.00    --  104.85 -61.00-120.00   42
 15  \w     18.00 143.00   1.00   12.00    --  104.85 -87.00-133.63  125
 16  \w      6.00  97.00   1.00    2.00    --   39.78  73.00-160.13   91
;
_diffrn_measurement_device 'four-circle diffractometer'
_diffrn_measurement_device_type 'Xcalibur, AtlasS2, Gemini ultra'
_diffrn_measurement_method '\w scans'
_diffrn_orient_matrix_type 'CrysAlisPro convention (1999,Acta A55,543-557)'
_diffrn_orient_matrix_UB_11 0.0196191000
_diffrn_orient_matrix_UB_12 0.0709602000
_diffrn_orient_matrix_UB_13 -0.0632536000
_diffrn_orient_matrix_UB_21 -0.0315275000
_diffrn_orient_matrix_UB_22 -0.0941030000
_diffrn_orient_matrix_UB_23 -0.0736346000
_diffrn_orient_matrix_UB_31 -0.1566478000
_diffrn_orient_matrix_UB_32 -0.0142605000
_diffrn_orient_matrix_UB_33 -0.0061264000
_diffrn_radiation_monochromator mirror
_diffrn_radiation_probe x-ray
_diffrn_radiation_type 'Cu K\a'
_diffrn_radiation_wavelength 1.54184
_diffrn_reflns_av_R_equivalents 0.0231
_diffrn_reflns_av_unetI/netI 0.0305
_diffrn_reflns_Laue_measured_fraction_full 0.985
_diffrn_reflns_Laue_measured_fraction_max 0.963
_diffrn_reflns_limit_h_max 9
_diffrn_reflns_limit_h_min -12
_diffrn_reflns_limit_k_max 17
_diffrn_reflns_limit_k_min -16
_diffrn_reflns_limit_l_max 19
_diffrn_reflns_limit_l_min -20
_diffrn_reflns_number 17359
_diffrn_reflns_point_group_measured_fraction_full 0.985
_diffrn_reflns_point_group_measured_fraction_max 0.963
_diffrn_reflns_theta_full 67.684
_diffrn_reflns_theta_max 71.507
_diffrn_reflns_theta_min 3.406
_diffrn_source 'fine-focus sealed X-ray tube'
_diffrn_source_type 'Enhance Ultra (Cu) X-ray Source'
_exptl_absorpt_coefficient_mu 1.054
_exptl_absorpt_correction_T_max 1.000
_exptl_absorpt_correction_T_min 0.257
_exptl_absorpt_correction_type gaussian
_exptl_absorpt_process_details
;
CrysAlisPro 1.171.41.54a (Rigaku Oxford Diffraction, 2020)
Numerical absorption correction based on gaussian integration over
			a multifaceted crystal model
Empirical absorption correction using spherical harmonics,
 implemented in SCALE3 ABSPACK scaling algorithm.
;
_exptl_crystal_colour colourless
_exptl_crystal_colour_primary colourless
_exptl_crystal_density_diffrn 1.218
_exptl_crystal_description block
_exptl_crystal_F_000 840
_exptl_crystal_recrystallization_method 'Re-crystallisation from solvent: Hexane'
_exptl_crystal_size_max 0.756
_exptl_crystal_size_mid 0.616
_exptl_crystal_size_min 0.216
_refine_diff_density_max 0.361
_refine_diff_density_min -0.238
_refine_diff_density_rms 0.041
_refine_ls_extinction_method none
_refine_ls_goodness_of_fit_ref 1.025
_refine_ls_hydrogen_treatment constr
_refine_ls_matrix_type full
_refine_ls_number_parameters 527
_refine_ls_number_reflns 8084
_refine_ls_number_restraints 0
_refine_ls_restrained_S_all 1.025
_refine_ls_R_factor_all 0.0394
_refine_ls_R_factor_gt 0.0359
_refine_ls_shift/su_max 0.001
_refine_ls_shift/su_mean 0.000
_refine_ls_structure_factor_coef Fsqd
_refine_ls_weighting_details 'w=1/[\s^2^(Fo^2^)+(0.0519P)^2^+0.6022P] where P=(Fo^2^+2Fc^2^)/3'
_refine_ls_weighting_scheme calc
_refine_ls_wR_factor_gt 0.0937
_refine_ls_wR_factor_ref 0.0969
_reflns_Friedel_coverage 0.000
_reflns_number_gt 7390
_reflns_number_total 8084
_reflns_threshold_expression 'I > 2\s(I)'
_cod_data_source_file d0cc05682k2.cif
_cod_data_source_block ph2silut2_ap_abs_gaus
_cod_depositor_comments
;

2025-01-11
Z value and formula fixed to values more according to usual
chemical conventions.                 miguel
;
_cod_original_formula_sum 'C52 H52 N4 Si2'
_cod_original_formula_weight 789.15
_cod_original_formula_moiety '2(C26 H26 N2 Si)'
_cod_original_formula_units_Z 2
_cod_database_code 7127763
_shelx_shelxl_version_number 2018/3
_chemical_oxdiff_formula C52H52N4Si2
_shelx_space_group_comment
;
The symmetry employed for this shelxl refinement is uniquely defined
by the following loop, which should always be used as a source of
symmetry information in preference to the above space-group names.
They are only intended as comments.
;
_reflns_odcompleteness_completeness 98.62
_reflns_odcompleteness_iscentric 1
_reflns_odcompleteness_theta 66.97
_olex2_refinement_description
;
1. Fixed Uiso
 At 1.2 times of:
  All C(H) groups, All C(H,H) groups
 At 1.5 times of:
  All C(H,H,H) groups
2.a Secondary CH2 refined with riding coordinates:
 C8(H8A,H8B), C1(H1A,H1B), C27(H27A,H27B), C34(H34A,H34B)
2.b Aromatic/amide H refined with riding coordinates:
 C26(H26), C20(H20), C22(H22), C16(H16), C12(H12), C10(H10), C29(H29),
 C52(H52), C42(H42), C46(H46), C11(H11), C36(H36), C18(H18), C48(H48), C19(H19),
  C51(H51), C49(H49), C17(H17), C31(H31), C43(H43), C50(H50), C30(H30),
 C38(H38), C23(H23), C3(H3), C25(H25), C37(H37), C5(H5), C44(H44), C24(H24),
 C45(H45), C4(H4)
2.c Idealised Me refined as rotating group:
 C33(H33A,H33B,H33C), C40(H40A,H40B,H40C), C14(H14A,H14B,H14C), C7(H7A,H7B,H7C)
;
_olex2_submission_special_instructions 'No special instructions were received'
_oxdiff_exptl_absorpt_empirical_details
;
Empirical correction (ABSPACK) includes:
- Absorption correction using spherical harmonics
- Frame scaling
;
_oxdiff_exptl_absorpt_empirical_full_max 1.588
_oxdiff_exptl_absorpt_empirical_full_min 0.728

loop_
_space_group_symop_operation_xyz
'x, y, z'
'-x, -y, -z'

loop_
_atom_site_label
_atom_site_type_symbol
_atom_site_fract_x
_atom_site_fract_y
_atom_site_fract_z
_atom_site_U_iso_or_equiv
_atom_site_adp_type
_atom_site_occupancy
_atom_site_site_symmetry_order
_atom_site_calc_flag
_atom_site_refinement_flags_posn
_atom_site_refinement_flags_adp
_atom_site_refinement_flags_occupancy
_atom_site_disorder_assembly
_atom_site_disorder_group
Si1 Si 0.32641(3) 0.25403(2) 0.88240(2) 0.01945(9) Uani 1 1 d . . . . .
Si2 Si 0.78634(4) 0.23957(3) 0.49105(2) 0.02040(9) Uani 1 1 d . . . . .
N4 N 0.53268(12) 0.23280(9) 0.31213(7) 0.0244(2) Uani 1 1 d . . . . .
N3 N 0.71956(12) 0.42753(8) 0.65075(7) 0.0242(2) Uani 1 1 d . . . . .
N2 N 0.25018(12) 0.45955(8) 0.82074(7) 0.0235(2) Uani 1 1 d . . . . .
N1 N 0.09195(12) 0.20900(9) 1.04201(7) 0.0257(2) Uani 1 1 d . . . . .
C9 C 0.22434(13) 0.42165(9) 0.89053(8) 0.0213(3) Uani 1 1 d . . . . .
C21 C 0.31381(14) 0.22198(9) 0.76421(8) 0.0220(3) Uani 1 1 d . . . . .
C41 C 0.77479(13) 0.18199(10) 0.58713(8) 0.0212(3) Uani 1 1 d . . . . .
C8 C 0.33641(14) 0.39015(10) 0.92952(8) 0.0224(3) Uani 1 1 d . . . . .
H8A H 0.330103 0.396836 0.990725 0.027 Uiso 1 1 calc R U . . .
H8B H 0.428714 0.438376 0.923094 0.027 Uiso 1 1 calc R U . . .
C28 C 0.68970(15) 0.40057(10) 0.56623(9) 0.0251(3) Uani 1 1 d . . . . .
C15 C 0.48565(13) 0.23317(10) 0.92787(8) 0.0216(3) Uani 1 1 d . . . . .
C35 C 0.60650(14) 0.17373(10) 0.32930(8) 0.0239(3) Uani 1 1 d . . . . .
C2 C 0.14430(13) 0.14569(10) 0.99273(9) 0.0241(3) Uani 1 1 d . . . . .
C26 C 0.41633(15) 0.19375(10) 0.72291(9) 0.0260(3) Uani 1 1 d . . . . .
H26 H 0.498949 0.196863 0.755118 0.031 Uiso 1 1 calc R U . . .
C47 C 0.94332(14) 0.22900(10) 0.44094(8) 0.0226(3) Uani 1 1 d . . . . .
C13 C 0.15027(14) 0.48485(10) 0.78236(9) 0.0250(3) Uani 1 1 d . . . . .
C32 C 0.61783(14) 0.43942(10) 0.69631(9) 0.0245(3) Uani 1 1 d . . . . .
C20 C 0.49251(15) 0.13379(11) 0.91123(9) 0.0265(3) Uani 1 1 d . . . . .
H20 H 0.413288 0.077823 0.881530 0.032 Uiso 1 1 calc R U . . .
C22 C 0.19353(15) 0.21619(11) 0.71438(9) 0.0273(3) Uani 1 1 d . . . . .
H22 H 0.122248 0.234666 0.740863 0.033 Uiso 1 1 calc R U . . .
C16 C 0.60378(14) 0.31300(10) 0.97235(9) 0.0258(3) Uani 1 1 d . . . . .
H16 H 0.601957 0.381190 0.985539 0.031 Uiso 1 1 calc R U . . .
C1 C 0.15941(14) 0.15926(10) 0.90427(9) 0.0260(3) Uani 1 1 d . . . . .
H1A H 0.081085 0.179861 0.884788 0.031 Uiso 1 1 calc R U . . .
H1B H 0.146831 0.090953 0.868500 0.031 Uiso 1 1 calc R U . . .
C12 C 0.02357(14) 0.47585(10) 0.81293(9) 0.0268(3) Uani 1 1 d . . . . .
H12 H -0.044611 0.495110 0.784589 0.032 Uiso 1 1 calc R U . . .
C10 C 0.09971(15) 0.40988(10) 0.92487(9) 0.0264(3) Uani 1 1 d . . . . .
H10 H 0.084283 0.382955 0.974231 0.032 Uiso 1 1 calc R U . . .
C39 C 0.51413(14) 0.24322(10) 0.23206(9) 0.0257(3) Uani 1 1 d . . . . .
C29 C 0.56058(16) 0.38889(11) 0.52439(9) 0.0302(3) Uani 1 1 d . . . . .
H29 H 0.543025 0.371033 0.464479 0.036 Uiso 1 1 calc R U . . .
C52 C 0.95716(15) 0.13189(10) 0.41699(9) 0.0262(3) Uani 1 1 d . . . . .
H52 H 0.884164 0.072221 0.423214 0.031 Uiso 1 1 calc R U . . .
C42 C 0.71474(14) 0.07542(10) 0.57943(9) 0.0260(3) Uani 1 1 d . . . . .
H42 H 0.681491 0.032029 0.524810 0.031 Uiso 1 1 calc R U . . .
C27 C 0.80289(15) 0.38001(10) 0.51825(9) 0.0267(3) Uani 1 1 d . . . . .
H27A H 0.894641 0.420142 0.552427 0.032 Uiso 1 1 calc R U . . .
H27B H 0.801246 0.405001 0.465327 0.032 Uiso 1 1 calc R U . . .
C34 C 0.61936(14) 0.15986(11) 0.41841(9) 0.0262(3) Uani 1 1 d . . . . .
H34A H 0.605667 0.086356 0.415897 0.031 Uiso 1 1 calc R U . . .
H34B H 0.541116 0.174111 0.445039 0.031 Uiso 1 1 calc R U . . .
C46 C 0.82393(15) 0.24256(11) 0.66841(9) 0.0287(3) Uani 1 1 d . . . . .
H46 H 0.867934 0.314944 0.675792 0.034 Uiso 1 1 calc R U . . .
C11 C -0.00143(15) 0.43834(11) 0.88540(9) 0.0296(3) Uani 1 1 d . . . . .
H11 H -0.086822 0.432117 0.907909 0.036 Uiso 1 1 calc R U . . .
C36 C 0.66639(15) 0.12508(11) 0.26745(9) 0.0289(3) Uani 1 1 d . . . . .
H36 H 0.719747 0.084883 0.281310 0.035 Uiso 1 1 calc R U . . .
C18 C 0.72920(15) 0.19580(12) 0.97941(9) 0.0292(3) Uani 1 1 d . . . . .
H18 H 0.812090 0.183537 0.995701 0.035 Uiso 1 1 calc R U . . .
C48 C 1.05199(15) 0.31459(11) 0.42957(9) 0.0267(3) Uani 1 1 d . . . . .
H48 H 1.044817 0.381104 0.444447 0.032 Uiso 1 1 calc R U . . .
C6 C 0.06831(14) 0.19396(11) 1.11974(9) 0.0291(3) Uani 1 1 d . . . . .
C19 C 0.61182(16) 0.11475(11) 0.93693(9) 0.0291(3) Uani 1 1 d . . . . .
H19 H 0.613162 0.046386 0.925474 0.035 Uiso 1 1 calc R U . . .
C51 C 1.07530(16) 0.12151(11) 0.38445(9) 0.0294(3) Uani 1 1 d . . . . .
H51 H 1.082585 0.055138 0.368520 0.035 Uiso 1 1 calc R U . . .
C49 C 1.17089(15) 0.30414(12) 0.39675(9) 0.0301(3) Uani 1 1 d . . . . .
H49 H 1.243587 0.363253 0.389290 0.036 Uiso 1 1 calc R U . . .
C17 C 0.72449(15) 0.29470(11) 0.99785(9) 0.0291(3) Uani 1 1 d . . . . .
H17 H 0.803795 0.350263 1.027972 0.035 Uiso 1 1 calc R U . . .
C31 C 0.48626(15) 0.42834(11) 0.65917(9) 0.0284(3) Uani 1 1 d . . . . .
H31 H 0.416733 0.437401 0.692976 0.034 Uiso 1 1 calc R U . . .
C43 C 0.70255(15) 0.03155(11) 0.64950(10) 0.0298(3) Uani 1 1 d . . . . .
H43 H 0.662743 -0.041077 0.642606 0.036 Uiso 1 1 calc R U . . .
C50 C 1.18311(15) 0.20801(12) 0.37509(9) 0.0302(3) Uani 1 1 d . . . . .
H50 H 1.264940 0.201055 0.353859 0.036 Uiso 1 1 calc R U . . .
C30 C 0.45823(16) 0.40391(11) 0.57217(10) 0.0321(3) Uani 1 1 d . . . . .
H30 H 0.369599 0.397446 0.545315 0.039 Uiso 1 1 calc R U . . .
C38 C 0.56794(16) 0.19504(11) 0.16694(9) 0.0291(3) Uani 1 1 d . . . . .
H38 H 0.550988 0.202190 0.110733 0.035 Uiso 1 1 calc R U . . .
C23 C 0.17632(17) 0.18398(12) 0.62704(10) 0.0328(3) Uani 1 1 d . . . . .
H23 H 0.094229 0.180922 0.594306 0.039 Uiso 1 1 calc R U . . .
C3 C 0.17868(15) 0.06831(11) 1.02111(10) 0.0305(3) Uani 1 1 d . . . . .
H3 H 0.220365 0.027234 0.986352 0.037 Uiso 1 1 calc R U . . .
C25 C 0.39911(17) 0.16117(11) 0.63538(9) 0.0319(3) Uani 1 1 d . . . . .
H25 H 0.469695 0.142279 0.608391 0.038 Uiso 1 1 calc R U . . .
C33 C 0.65242(15) 0.46303(12) 0.79070(9) 0.0312(3) Uani 1 1 d . . . . .
H33A H 0.570854 0.468945 0.817130 0.047 Uiso 1 1 calc R U . . .
H33B H 0.730963 0.528138 0.809028 0.047 Uiso 1 1 calc R U . . .
H33C H 0.677976 0.407412 0.807480 0.047 Uiso 1 1 calc R U . . .
C37 C 0.64645(16) 0.13662(11) 0.18531(9) 0.0308(3) Uani 1 1 d . . . . .
H37 H 0.686520 0.104558 0.142050 0.037 Uiso 1 1 calc R U . . .
C5 C 0.09391(16) 0.11463(12) 1.15023(9) 0.0333(3) Uani 1 1 d . . . . .
H5 H 0.072184 0.103719 1.204464 0.040 Uiso 1 1 calc R U . . .
C44 C 0.74862(16) 0.09403(13) 0.72943(10) 0.0335(3) Uani 1 1 d . . . . .
H44 H 0.738114 0.064599 0.777727 0.040 Uiso 1 1 calc R U . . .
C24 C 0.27959(18) 0.15630(11) 0.58780(9) 0.0338(3) Uani 1 1 d . . . . .
H24 H 0.267982 0.133969 0.528117 0.041 Uiso 1 1 calc R U . . .
C45 C 0.80975(18) 0.19900(12) 0.73883(9) 0.0363(3) Uani 1 1 d . . . . .
H45 H 0.842377 0.241850 0.793690 0.044 Uiso 1 1 calc R U . . .
C40 C 0.43468(16) 0.31199(12) 0.21517(10) 0.0346(3) Uani 1 1 d . . . . .
H40A H 0.381334 0.322784 0.261999 0.052 Uiso 1 1 calc R U . . .
H40B H 0.370444 0.279552 0.162613 0.052 Uiso 1 1 calc R U . . .
H40C H 0.500452 0.378498 0.209877 0.052 Uiso 1 1 calc R U . . .
C4 C 0.15141(16) 0.05219(12) 1.10020(10) 0.0344(3) Uani 1 1 d . . . . .
H4 H 0.171918 -0.001308 1.120161 0.041 Uiso 1 1 calc R U . . .
C14 C 0.17861(17) 0.52196(14) 0.70182(11) 0.0394(4) Uani 1 1 d . . . . .
H14A H 0.173283 0.463778 0.656321 0.059 Uiso 1 1 calc R U . . .
H14B H 0.272132 0.574298 0.710055 0.059 Uiso 1 1 calc R U . . .
H14C H 0.108825 0.551933 0.686743 0.059 Uiso 1 1 calc R U . . .
C7 C 0.01413(17) 0.26795(13) 1.17376(11) 0.0401(4) Uani 1 1 d . . . . .
H7A H -0.040423 0.233813 1.214199 0.060 Uiso 1 1 calc R U . . .
H7B H -0.045455 0.290288 1.137913 0.060 Uiso 1 1 calc R U . . .
H7C H 0.092917 0.328023 1.204441 0.060 Uiso 1 1 calc R U . . .

loop_
_atom_site_aniso_label
_atom_site_aniso_U_11
_atom_site_aniso_U_22
_atom_site_aniso_U_33
_atom_site_aniso_U_23
_atom_site_aniso_U_13
_atom_site_aniso_U_12
Si1 0.01920(17) 0.02046(16) 0.01928(17) 0.00337(12) 0.00123(12) 0.00836(13)
Si2 0.02202(18) 0.02079(17) 0.01873(17) 0.00363(13) 0.00404(13) 0.00797(13)
N4 0.0216(5) 0.0261(5) 0.0230(6) 0.0036(4) 0.0027(4) 0.0060(4)
N3 0.0250(6) 0.0217(5) 0.0276(6) 0.0062(4) 0.0055(4) 0.0097(4)
N2 0.0225(5) 0.0235(5) 0.0250(6) 0.0050(4) 0.0025(4) 0.0088(4)
N1 0.0208(5) 0.0264(5) 0.0285(6) 0.0068(5) 0.0013(4) 0.0065(4)
C9 0.0238(6) 0.0170(5) 0.0218(6) -0.0007(5) 0.0010(5) 0.0083(5)
C21 0.0243(6) 0.0199(6) 0.0213(6) 0.0027(5) 0.0020(5) 0.0081(5)
C41 0.0195(6) 0.0238(6) 0.0225(6) 0.0049(5) 0.0052(5) 0.0099(5)
C8 0.0246(6) 0.0222(6) 0.0205(6) 0.0017(5) 0.0013(5) 0.0101(5)
C28 0.0304(7) 0.0193(6) 0.0287(7) 0.0075(5) 0.0068(5) 0.0111(5)
C15 0.0228(6) 0.0252(6) 0.0187(6) 0.0055(5) 0.0025(5) 0.0102(5)
C35 0.0211(6) 0.0234(6) 0.0226(6) 0.0032(5) 0.0016(5) 0.0029(5)
C2 0.0184(6) 0.0250(6) 0.0264(7) 0.0064(5) 0.0006(5) 0.0043(5)
C26 0.0276(7) 0.0268(6) 0.0256(7) 0.0057(5) 0.0033(5) 0.0120(5)
C47 0.0246(6) 0.0268(6) 0.0165(6) 0.0030(5) 0.0025(5) 0.0098(5)
C13 0.0245(7) 0.0218(6) 0.0279(7) 0.0045(5) 0.0003(5) 0.0078(5)
C32 0.0262(7) 0.0212(6) 0.0275(7) 0.0056(5) 0.0058(5) 0.0097(5)
C20 0.0257(7) 0.0268(6) 0.0263(7) 0.0021(5) -0.0002(5) 0.0107(5)
C22 0.0264(7) 0.0287(7) 0.0269(7) 0.0028(5) 0.0005(5) 0.0120(5)
C16 0.0278(7) 0.0257(6) 0.0240(7) 0.0069(5) 0.0012(5) 0.0090(5)
C1 0.0217(6) 0.0268(6) 0.0271(7) 0.0064(5) 0.0006(5) 0.0052(5)
C12 0.0242(7) 0.0243(6) 0.0320(7) 0.0023(5) -0.0008(5) 0.0113(5)
C10 0.0287(7) 0.0276(7) 0.0241(7) 0.0038(5) 0.0064(5) 0.0117(5)
C39 0.0224(6) 0.0242(6) 0.0269(7) 0.0054(5) 0.0017(5) 0.0038(5)
C29 0.0376(8) 0.0294(7) 0.0264(7) 0.0052(5) 0.0007(6) 0.0165(6)
C52 0.0268(7) 0.0260(6) 0.0247(7) 0.0040(5) 0.0044(5) 0.0081(5)
C42 0.0271(7) 0.0245(6) 0.0256(7) 0.0034(5) 0.0014(5) 0.0092(5)
C27 0.0321(7) 0.0227(6) 0.0279(7) 0.0066(5) 0.0091(6) 0.0114(5)
C34 0.0247(7) 0.0302(7) 0.0224(7) 0.0065(5) 0.0027(5) 0.0072(5)
C46 0.0337(7) 0.0255(6) 0.0266(7) 0.0022(5) -0.0018(6) 0.0130(6)
C11 0.0249(7) 0.0316(7) 0.0337(8) 0.0026(6) 0.0075(6) 0.0134(6)
C36 0.0331(7) 0.0286(7) 0.0265(7) 0.0043(5) 0.0041(6) 0.0136(6)
C18 0.0243(7) 0.0454(8) 0.0242(7) 0.0112(6) 0.0029(5) 0.0184(6)
C48 0.0288(7) 0.0265(7) 0.0241(7) 0.0043(5) 0.0041(5) 0.0092(5)
C6 0.0217(6) 0.0331(7) 0.0267(7) 0.0029(6) 0.0001(5) 0.0041(5)
C19 0.0338(8) 0.0327(7) 0.0269(7) 0.0051(6) 0.0047(6) 0.0200(6)
C51 0.0344(8) 0.0328(7) 0.0239(7) 0.0027(5) 0.0046(6) 0.0173(6)
C49 0.0257(7) 0.0351(7) 0.0262(7) 0.0071(6) 0.0049(5) 0.0059(6)
C17 0.0234(7) 0.0352(7) 0.0261(7) 0.0088(6) -0.0009(5) 0.0060(6)
C31 0.0264(7) 0.0272(7) 0.0343(8) 0.0051(6) 0.0057(6) 0.0132(5)
C43 0.0250(7) 0.0285(7) 0.0386(8) 0.0138(6) 0.0034(6) 0.0094(5)
C50 0.0269(7) 0.0446(8) 0.0225(7) 0.0070(6) 0.0069(5) 0.0164(6)
C30 0.0290(7) 0.0321(7) 0.0368(8) 0.0047(6) -0.0025(6) 0.0154(6)
C38 0.0345(7) 0.0292(7) 0.0217(7) 0.0059(5) 0.0039(6) 0.0080(6)
C23 0.0364(8) 0.0336(7) 0.0272(7) 0.0020(6) -0.0069(6) 0.0148(6)
C3 0.0288(7) 0.0311(7) 0.0341(8) 0.0092(6) 0.0033(6) 0.0127(6)
C25 0.0410(8) 0.0312(7) 0.0278(7) 0.0037(6) 0.0096(6) 0.0188(6)
C33 0.0292(7) 0.0386(8) 0.0272(7) 0.0063(6) 0.0058(6) 0.0138(6)
C37 0.0373(8) 0.0290(7) 0.0247(7) 0.0008(5) 0.0077(6) 0.0116(6)
C5 0.0321(8) 0.0387(8) 0.0253(7) 0.0107(6) -0.0006(6) 0.0056(6)
C44 0.0373(8) 0.0450(8) 0.0286(7) 0.0180(6) 0.0074(6) 0.0219(7)
C24 0.0497(9) 0.0309(7) 0.0209(7) 0.0005(5) 0.0007(6) 0.0174(7)
C45 0.0511(9) 0.0400(8) 0.0210(7) 0.0021(6) -0.0019(6) 0.0237(7)
C40 0.0322(8) 0.0373(8) 0.0364(8) 0.0097(6) 0.0008(6) 0.0146(6)
C4 0.0347(8) 0.0352(8) 0.0360(8) 0.0160(6) -0.0012(6) 0.0120(6)
C14 0.0310(8) 0.0526(10) 0.0414(9) 0.0251(8) 0.0040(7) 0.0154(7)
C7 0.0349(8) 0.0454(9) 0.0363(9) 0.0002(7) 0.0064(7) 0.0134(7)

loop_
_atom_type_symbol
_atom_type_description
_atom_type_scat_dispersion_real
_atom_type_scat_dispersion_imag
_atom_type_scat_source
C C 0.0181 0.0091 'International Tables Vol C Tables 4.2.6.8 and 6.1.1.4'
H H 0.0000 0.0000 'International Tables Vol C Tables 4.2.6.8 and 6.1.1.4'
N N 0.0311 0.0180 'International Tables Vol C Tables 4.2.6.8 and 6.1.1.4'
Si Si 0.2541 0.3302 'International Tables Vol C Tables 4.2.6.8 and 6.1.1.4'

loop_
_exptl_crystal_face_index_h
_exptl_crystal_face_index_k
_exptl_crystal_face_index_l
_exptl_crystal_face_perp_dist
0 -6 9 0.1066
0 6 -9 0.0972
-1 -6 -5 0.3127
4 -6 -5 0.2932
7 -2 -1 0.3382
4 3 4 0.2980
-1 6 6 0.2983
-5 -2 -3 0.3793
-5 8 0 0.2976
-1 9 -1 0.2624
-1 -8 1 0.2929
0 8 -6 0.1740
-3 8 -5 0.2162
-4 -5 5 0.3226
-7 2 0 0.4098
-4 7 -7 0.2784
-1 -6 9 0.1396
-4 1 9 0.2525
-1 0 10 0.2401
0 0 -10 0.2279
3 -1 -9 0.2200
-3 1 -9 0.2889
0 -4 -8 0.2875
-5 4 6 0.2944
0 -7 -5 0.3118
-6 7 -1 0.3365
-5 2 -6 0.3491
4 -2 7 0.2782
0 2 9 0.2703

loop_
_geom_angle_atom_site_label_1
_geom_angle_atom_site_label_2
_geom_angle_atom_site_label_3
_geom_angle
_geom_angle_site_symmetry_1
_geom_angle_site_symmetry_3
_geom_angle_publ_flag
C21 Si1 C8 114.69(6) . . ?
C21 Si1 C15 108.54(6) . . ?
C21 Si1 C1 103.24(6) . . ?
C15 Si1 C8 108.72(6) . . ?
C15 Si1 C1 111.97(6) . . ?
C1 Si1 C8 109.65(6) . . ?
C41 Si2 C27 111.98(6) . . ?
C41 Si2 C34 105.16(6) . . ?
C47 Si2 C41 109.13(6) . . ?
C47 Si2 C27 108.61(6) . . ?
C47 Si2 C34 111.02(6) . . ?
C34 Si2 C27 110.93(6) . . ?
C35 N4 C39 118.50(12) . . ?
C28 N3 C32 118.13(12) . . ?
C13 N2 C9 118.22(11) . . ?
C6 N1 C2 118.36(12) . . ?
N2 C9 C8 116.57(11) . . ?
N2 C9 C10 122.50(12) . . ?
C10 C9 C8 120.92(12) . . ?
C26 C21 Si1 121.89(10) . . ?
C26 C21 C22 117.65(12) . . ?
C22 C21 Si1 120.20(10) . . ?
C42 C41 Si2 120.74(10) . . ?
C46 C41 Si2 122.08(10) . . ?
C46 C41 C42 117.18(12) . . ?
Si1 C8 H8A 108.7 . . ?
Si1 C8 H8B 108.7 . . ?
C9 C8 Si1 114.26(9) . . ?
C9 C8 H8A 108.7 . . ?
C9 C8 H8B 108.7 . . ?
H8A C8 H8B 107.6 . . ?
N3 C28 C29 122.62(12) . . ?
N3 C28 C27 116.24(12) . . ?
C29 C28 C27 121.11(13) . . ?
C20 C15 Si1 119.06(10) . . ?
C16 C15 Si1 123.50(10) . . ?
C16 C15 C20 117.24(12) . . ?
N4 C35 C34 117.02(12) . . ?
N4 C35 C36 122.19(13) . . ?
C36 C35 C34 120.77(12) . . ?
N1 C2 C1 117.10(12) . . ?
N1 C2 C3 122.04(13) . . ?
C3 C2 C1 120.82(13) . . ?
C21 C26 H26 119.5 . . ?
C25 C26 C21 121.06(13) . . ?
C25 C26 H26 119.5 . . ?
C52 C47 Si2 119.44(10) . . ?
C48 C47 Si2 122.89(10) . . ?
C48 C47 C52 117.60(12) . . ?
N2 C13 C12 122.70(13) . . ?
N2 C13 C14 117.28(12) . . ?
C12 C13 C14 120.01(13) . . ?
N3 C32 C31 122.54(13) . . ?
N3 C32 C33 116.55(12) . . ?
C31 C32 C33 120.90(12) . . ?
C15 C20 H20 119.1 . . ?
C19 C20 C15 121.83(13) . . ?
C19 C20 H20 119.1 . . ?
C21 C22 H22 119.3 . . ?
C23 C22 C21 121.38(13) . . ?
C23 C22 H22 119.3 . . ?
C15 C16 H16 119.3 . . ?
C17 C16 C15 121.31(13) . . ?
C17 C16 H16 119.3 . . ?
Si1 C1 H1A 107.5 . . ?
Si1 C1 H1B 107.5 . . ?
C2 C1 Si1 119.11(9) . . ?
C2 C1 H1A 107.5 . . ?
C2 C1 H1B 107.5 . . ?
H1A C1 H1B 107.0 . . ?
C13 C12 H12 120.6 . . ?
C11 C12 C13 118.76(13) . . ?
C11 C12 H12 120.6 . . ?
C9 C10 H10 120.7 . . ?
C11 C10 C9 118.57(13) . . ?
C11 C10 H10 120.7 . . ?
N4 C39 C38 122.40(13) . . ?
N4 C39 C40 117.34(12) . . ?
C38 C39 C40 120.25(13) . . ?
C28 C29 H29 120.8 . . ?
C30 C29 C28 118.46(13) . . ?
C30 C29 H29 120.8 . . ?
C47 C52 H52 119.4 . . ?
C51 C52 C47 121.23(13) . . ?
C51 C52 H52 119.4 . . ?
C41 C42 H42 119.2 . . ?
C43 C42 C41 121.70(13) . . ?
C43 C42 H42 119.2 . . ?
Si2 C27 H27A 108.7 . . ?
Si2 C27 H27B 108.7 . . ?
C28 C27 Si2 114.10(9) . . ?
C28 C27 H27A 108.7 . . ?
C28 C27 H27B 108.7 . . ?
H27A C27 H27B 107.6 . . ?
Si2 C34 H34A 107.7 . . ?
Si2 C34 H34B 107.7 . . ?
C35 C34 Si2 118.61(9) . . ?
C35 C34 H34A 107.7 . . ?
C35 C34 H34B 107.7 . . ?
H34A C34 H34B 107.1 . . ?
C41 C46 H46 119.4 . . ?
C45 C46 C41 121.24(13) . . ?
C45 C46 H46 119.4 . . ?
C12 C11 C10 119.23(13) . . ?
C12 C11 H11 120.4 . . ?
C10 C11 H11 120.4 . . ?
C35 C36 H36 120.7 . . ?
C37 C36 C35 118.61(13) . . ?
C37 C36 H36 120.7 . . ?
C19 C18 H18 120.3 . . ?
C17 C18 H18 120.3 . . ?
C17 C18 C19 119.47(13) . . ?
C47 C48 H48 119.4 . . ?
C49 C48 C47 121.17(13) . . ?
C49 C48 H48 119.4 . . ?
N1 C6 C5 122.30(14) . . ?
N1 C6 C7 116.85(14) . . ?
C5 C6 C7 120.84(14) . . ?
C20 C19 C18 119.87(13) . . ?
C20 C19 H19 120.1 . . ?
C18 C19 H19 120.1 . . ?
C52 C51 H51 119.9 . . ?
C52 C51 C50 120.11(13) . . ?
C50 C51 H51 119.9 . . ?
C48 C49 H49 119.9 . . ?
C50 C49 C48 120.12(13) . . ?
C50 C49 H49 119.9 . . ?
C16 C17 H17 119.9 . . ?
C18 C17 C16 120.25(13) . . ?
C18 C17 H17 119.9 . . ?
C32 C31 H31 120.6 . . ?
C30 C31 C32 118.79(13) . . ?
C30 C31 H31 120.6 . . ?
C42 C43 H43 120.1 . . ?
C44 C43 C42 119.71(13) . . ?
C44 C43 H43 120.1 . . ?
C51 C50 H50 120.1 . . ?
C49 C50 C51 119.75(13) . . ?
C49 C50 H50 120.1 . . ?
C29 C30 H30 120.3 . . ?
C31 C30 C29 119.40(13) . . ?
C31 C30 H30 120.3 . . ?
C39 C38 H38 120.6 . . ?
C37 C38 C39 118.83(13) . . ?
C37 C38 H38 120.6 . . ?
C22 C23 H23 120.1 . . ?
C24 C23 C22 119.73(14) . . ?
C24 C23 H23 120.1 . . ?
C2 C3 H3 120.5 . . ?
C4 C3 C2 119.08(14) . . ?
C4 C3 H3 120.5 . . ?
C26 C25 H25 120.0 . . ?
C24 C25 C26 120.08(13) . . ?
C24 C25 H25 120.0 . . ?
C32 C33 H33A 109.5 . . ?
C32 C33 H33B 109.5 . . ?
C32 C33 H33C 109.5 . . ?
H33A C33 H33B 109.5 . . ?
H33A C33 H33C 109.5 . . ?
H33B C33 H33C 109.5 . . ?
C36 C37 H37 120.3 . . ?
C38 C37 C36 119.43(13) . . ?
C38 C37 H37 120.3 . . ?
C6 C5 H5 120.6 . . ?
C4 C5 C6 118.82(14) . . ?
C4 C5 H5 120.6 . . ?
C43 C44 H44 120.1 . . ?
C45 C44 C43 119.83(13) . . ?
C45 C44 H44 120.1 . . ?
C23 C24 H24 119.9 . . ?
C25 C24 C23 120.10(13) . . ?
C25 C24 H24 119.9 . . ?
C46 C45 H45 119.8 . . ?
C44 C45 C46 120.31(14) . . ?
C44 C45 H45 119.8 . . ?
C39 C40 H40A 109.5 . . ?
C39 C40 H40B 109.5 . . ?
C39 C40 H40C 109.5 . . ?
H40A C40 H40B 109.5 . . ?
H40A C40 H40C 109.5 . . ?
H40B C40 H40C 109.5 . . ?
C3 C4 C5 119.27(14) . . ?
C3 C4 H4 120.4 . . ?
C5 C4 H4 120.4 . . ?
C13 C14 H14A 109.5 . . ?
C13 C14 H14B 109.5 . . ?
C13 C14 H14C 109.5 . . ?
H14A C14 H14B 109.5 . . ?
H14A C14 H14C 109.5 . . ?
H14B C14 H14C 109.5 . . ?
C6 C7 H7A 109.5 . . ?
C6 C7 H7B 109.5 . . ?
C6 C7 H7C 109.5 . . ?
H7A C7 H7B 109.5 . . ?
H7A C7 H7C 109.5 . . ?
H7B C7 H7C 109.5 . . ?

loop_
_geom_bond_atom_site_label_1
_geom_bond_atom_site_label_2
_geom_bond_distance
_geom_bond_site_symmetry_2
_geom_bond_publ_flag
Si1 C21 1.8767(13) . ?
Si1 C8 1.8925(13) . ?
Si1 C15 1.8782(13) . ?
Si1 C1 1.8912(14) . ?
Si2 C41 1.8828(13) . ?
Si2 C47 1.8771(13) . ?
Si2 C27 1.8910(13) . ?
Si2 C34 1.8906(14) . ?
N4 C35 1.3451(18) . ?
N4 C39 1.3464(18) . ?
N3 C28 1.3435(19) . ?
N3 C32 1.3475(17) . ?
N2 C9 1.3462(17) . ?
N2 C13 1.3424(18) . ?
N1 C2 1.3483(18) . ?
N1 C6 1.3430(19) . ?
C9 C8 1.5030(18) . ?
C9 C10 1.3933(19) . ?
C21 C26 1.4007(19) . ?
C21 C22 1.4011(19) . ?
C41 C42 1.3999(19) . ?
C41 C46 1.3947(19) . ?
C8 H8A 0.9900 . ?
C8 H8B 0.9900 . ?
C28 C29 1.392(2) . ?
C28 C27 1.5071(18) . ?
C15 C20 1.3996(19) . ?
C15 C16 1.3951(19) . ?
C35 C34 1.5016(18) . ?
C35 C36 1.3944(19) . ?
C2 C1 1.4964(19) . ?
C2 C3 1.393(2) . ?
C26 H26 0.9500 . ?
C26 C25 1.393(2) . ?
C47 C52 1.4048(19) . ?
C47 C48 1.3965(19) . ?
C13 C12 1.390(2) . ?
C13 C14 1.508(2) . ?
C32 C31 1.388(2) . ?
C32 C33 1.503(2) . ?
C20 H20 0.9500 . ?
C20 C19 1.388(2) . ?
C22 H22 0.9500 . ?
C22 C23 1.390(2) . ?
C16 H16 0.9500 . ?
C16 C17 1.395(2) . ?
C1 H1A 0.9900 . ?
C1 H1B 0.9900 . ?
C12 H12 0.9500 . ?
C12 C11 1.383(2) . ?
C10 H10 0.9500 . ?
C10 C11 1.388(2) . ?
C39 C38 1.388(2) . ?
C39 C40 1.502(2) . ?
C29 H29 0.9500 . ?
C29 C30 1.386(2) . ?
C52 H52 0.9500 . ?
C52 C51 1.386(2) . ?
C42 H42 0.9500 . ?
C42 C43 1.387(2) . ?
C27 H27A 0.9900 . ?
C27 H27B 0.9900 . ?
C34 H34A 0.9900 . ?
C34 H34B 0.9900 . ?
C46 H46 0.9500 . ?
C46 C45 1.390(2) . ?
C11 H11 0.9500 . ?
C36 H36 0.9500 . ?
C36 C37 1.386(2) . ?
C18 H18 0.9500 . ?
C18 C19 1.388(2) . ?
C18 C17 1.385(2) . ?
C48 H48 0.9500 . ?
C48 C49 1.395(2) . ?
C6 C5 1.394(2) . ?
C6 C7 1.502(2) . ?
C19 H19 0.9500 . ?
C51 H51 0.9500 . ?
C51 C50 1.389(2) . ?
C49 H49 0.9500 . ?
C49 C50 1.381(2) . ?
C17 H17 0.9500 . ?
C31 H31 0.9500 . ?
C31 C30 1.381(2) . ?
C43 H43 0.9500 . ?
C43 C44 1.383(2) . ?
C50 H50 0.9500 . ?
C30 H30 0.9500 . ?
C38 H38 0.9500 . ?
C38 C37 1.379(2) . ?
C23 H23 0.9500 . ?
C23 C24 1.388(2) . ?
C3 H3 0.9500 . ?
C3 C4 1.376(2) . ?
C25 H25 0.9500 . ?
C25 C24 1.381(2) . ?
C33 H33A 0.9800 . ?
C33 H33B 0.9800 . ?
C33 H33C 0.9800 . ?
C37 H37 0.9500 . ?
C5 H5 0.9500 . ?
C5 C4 1.381(2) . ?
C44 H44 0.9500 . ?
C44 C45 1.377(2) . ?
C24 H24 0.9500 . ?
C45 H45 0.9500 . ?
C40 H40A 0.9800 . ?
C40 H40B 0.9800 . ?
C40 H40C 0.9800 . ?
C4 H4 0.9500 . ?
C14 H14A 0.9800 . ?
C14 H14B 0.9800 . ?
C14 H14C 0.9800 . ?
C7 H7A 0.9800 . ?
C7 H7B 0.9800 . ?
C7 H7C 0.9800 . ?

loop_
_geom_torsion_atom_site_label_1
_geom_torsion_atom_site_label_2
_geom_torsion_atom_site_label_3
_geom_torsion_atom_site_label_4
_geom_torsion
_geom_torsion_site_symmetry_1
_geom_torsion_site_symmetry_2
_geom_torsion_site_symmetry_3
_geom_torsion_site_symmetry_4
_geom_torsion_publ_flag
Si1 C21 C26 C25 174.08(11) . . . . ?
Si1 C21 C22 C23 -174.37(11) . . . . ?
Si1 C15 C20 C19 174.48(11) . . . . ?
Si1 C15 C16 C17 -173.74(10) . . . . ?
Si2 C41 C42 C43 -178.65(10) . . . . ?
Si2 C41 C46 C45 177.56(11) . . . . ?
Si2 C47 C52 C51 -176.12(11) . . . . ?
Si2 C47 C48 C49 176.06(11) . . . . ?
N4 C35 C34 Si2 -100.43(13) . . . . ?
N4 C35 C36 C37 -1.3(2) . . . . ?
N4 C39 C38 C37 -1.8(2) . . . . ?
N3 C28 C29 C30 -1.2(2) . . . . ?
N3 C28 C27 Si2 94.72(13) . . . . ?
N3 C32 C31 C30 0.2(2) . . . . ?
N2 C9 C8 Si1 -85.93(13) . . . . ?
N2 C9 C10 C11 0.0(2) . . . . ?
N2 C13 C12 C11 -0.7(2) . . . . ?
N1 C2 C1 Si1 88.30(13) . . . . ?
N1 C2 C3 C4 3.6(2) . . . . ?
N1 C6 C5 C4 3.0(2) . . . . ?
C9 N2 C13 C12 1.64(19) . . . . ?
C9 N2 C13 C14 -176.93(12) . . . . ?
C9 C10 C11 C12 0.9(2) . . . . ?
C21 Si1 C8 C9 51.03(11) . . . . ?
C21 Si1 C15 C20 -63.26(12) . . . . ?
C21 Si1 C15 C16 111.50(11) . . . . ?
C21 Si1 C1 C2 167.36(10) . . . . ?
C21 C26 C25 C24 0.0(2) . . . . ?
C21 C22 C23 C24 0.3(2) . . . . ?
C41 Si2 C47 C52 55.98(12) . . . . ?
C41 Si2 C47 C48 -120.94(12) . . . . ?
C41 Si2 C27 C28 -54.16(12) . . . . ?
C41 Si2 C34 C35 -169.37(10) . . . . ?
C41 C42 C43 C44 1.0(2) . . . . ?
C41 C46 C45 C44 1.2(2) . . . . ?
C8 Si1 C21 C26 118.42(11) . . . . ?
C8 Si1 C21 C22 -67.70(12) . . . . ?
C8 Si1 C15 C20 171.36(10) . . . . ?
C8 Si1 C15 C16 -13.88(13) . . . . ?
C8 Si1 C1 C2 -69.98(12) . . . . ?
C8 C9 C10 C11 -178.76(12) . . . . ?
C28 N3 C32 C31 -2.25(19) . . . . ?
C28 N3 C32 C33 176.27(12) . . . . ?
C28 C29 C30 C31 -0.9(2) . . . . ?
C15 Si1 C21 C26 -3.37(13) . . . . ?
C15 Si1 C21 C22 170.51(10) . . . . ?
C15 Si1 C8 C9 172.72(9) . . . . ?
C15 Si1 C1 C2 50.79(12) . . . . ?
C15 C20 C19 C18 -0.9(2) . . . . ?
C15 C16 C17 C18 -0.1(2) . . . . ?
C35 N4 C39 C38 0.22(19) . . . . ?
C35 N4 C39 C40 -178.34(12) . . . . ?
C35 C36 C37 C38 -0.3(2) . . . . ?
C2 N1 C6 C5 -1.0(2) . . . . ?
C2 N1 C6 C7 178.18(12) . . . . ?
C2 C3 C4 C5 -1.6(2) . . . . ?
C26 C21 C22 C23 -0.2(2) . . . . ?
C26 C25 C24 C23 0.1(2) . . . . ?
C47 Si2 C41 C42 -82.22(11) . . . . ?
C47 Si2 C41 C46 98.28(12) . . . . ?
C47 Si2 C27 C28 -174.74(10) . . . . ?
C47 Si2 C34 C35 -51.48(12) . . . . ?
C47 C52 C51 C50 0.1(2) . . . . ?
C47 C48 C49 C50 -0.2(2) . . . . ?
C13 N2 C9 C8 177.53(11) . . . . ?
C13 N2 C9 C10 -1.32(19) . . . . ?
C13 C12 C11 C10 -0.6(2) . . . . ?
C32 N3 C28 C29 2.77(19) . . . . ?
C32 N3 C28 C27 -175.34(11) . . . . ?
C32 C31 C30 C29 1.4(2) . . . . ?
C20 C15 C16 C17 1.1(2) . . . . ?
C22 C21 C26 C25 0.1(2) . . . . ?
C22 C23 C24 C25 -0.3(2) . . . . ?
C16 C15 C20 C19 -0.6(2) . . . . ?
C1 Si1 C21 C26 -122.34(11) . . . . ?
C1 Si1 C21 C22 51.54(12) . . . . ?
C1 Si1 C8 C9 -64.56(11) . . . . ?
C1 Si1 C15 C20 50.06(12) . . . . ?
C1 Si1 C15 C16 -135.18(11) . . . . ?
C1 C2 C3 C4 -174.11(13) . . . . ?
C10 C9 C8 Si1 92.94(13) . . . . ?
C39 N4 C35 C34 -177.21(11) . . . . ?
C39 N4 C35 C36 1.36(19) . . . . ?
C39 C38 C37 C36 1.8(2) . . . . ?
C29 C28 C27 Si2 -83.42(14) . . . . ?
C52 C47 C48 C49 -0.9(2) . . . . ?
C52 C51 C50 C49 -1.3(2) . . . . ?
C42 C41 C46 C45 -2.0(2) . . . . ?
C42 C43 C44 C45 -1.8(2) . . . . ?
C27 Si2 C41 C42 157.51(11) . . . . ?
C27 Si2 C41 C46 -22.00(13) . . . . ?
C27 Si2 C47 C52 178.31(11) . . . . ?
C27 Si2 C47 C48 1.39(13) . . . . ?
C27 Si2 C34 C35 69.38(12) . . . . ?
C27 C28 C29 C30 176.81(12) . . . . ?
C34 Si2 C41 C42 36.95(12) . . . . ?
C34 Si2 C41 C46 -142.56(11) . . . . ?
C34 Si2 C47 C52 -59.47(12) . . . . ?
C34 Si2 C47 C48 123.61(12) . . . . ?
C34 Si2 C27 C28 62.98(12) . . . . ?
C34 C35 C36 C37 177.20(13) . . . . ?
C46 C41 C42 C43 0.9(2) . . . . ?
C36 C35 C34 Si2 80.97(15) . . . . ?
C48 C47 C52 C51 1.0(2) . . . . ?
C48 C49 C50 C51 1.3(2) . . . . ?
C6 N1 C2 C1 175.52(11) . . . . ?
C6 N1 C2 C3 -2.27(19) . . . . ?
C6 C5 C4 C3 -1.5(2) . . . . ?
C19 C18 C17 C16 -1.4(2) . . . . ?
C17 C18 C19 C20 1.8(2) . . . . ?
C43 C44 C45 C46 0.7(2) . . . . ?
C3 C2 C1 Si1 -93.88(14) . . . . ?
C33 C32 C31 C30 -178.27(13) . . . . ?
C40 C39 C38 C37 176.73(14) . . . . ?
C14 C13 C12 C11 177.86(14) . . . . ?
C7 C6 C5 C4 -176.23(14) . . . . ?

loop_
_exptl_oxdiff_crystal_face_indexfrac_h
_exptl_oxdiff_crystal_face_indexfrac_k
_exptl_oxdiff_crystal_face_indexfrac_l
_exptl_oxdiff_crystal_face_x
_exptl_oxdiff_crystal_face_y
_exptl_oxdiff_crystal_face_z
0.0778 -6.1406 8.8915 -0.9966 -0.0793 0.0209
0.3866 5.9723 -8.8735 0.9927 0.0792 -0.0914
-1.0296 -5.6165 -5.3983 -0.0773 0.9585 0.2744
4.3554 -6.4298 -4.8586 -0.0635 0.8255 -0.5608
6.6078 -2.3130 -0.5441 -0.0001 0.0494 -0.9988
4.2147 2.9634 3.7250 0.0574 -0.6860 -0.7253
-0.8287 6.4183 5.6902 0.0793 -0.9968 0.0034
-4.7320 -2.3090 -3.2481 -0.0512 0.6056 0.7941
-4.5837 8.2586 -0.3348 0.5173 -0.6080 0.6023
-0.5945 8.7623 -0.6289 0.6499 -0.7595 -0.0280
-1.1067 -7.8956 0.6720 -0.6245 0.7284 0.2818
-0.2167 8.1537 -5.8115 0.9419 -0.3325 -0.0467
-2.7962 8.4470 -5.3475 0.8828 -0.3130 0.3503
-3.7203 -5.1526 4.6821 -0.7348 0.2574 0.6276
-6.5660 1.8536 0.3845 -0.0216 0.0043 0.9998
-4.1283 6.7082 -6.5045 0.8065 -0.0221 0.5909
-1.1944 -5.6062 8.7357 -0.9738 -0.0780 0.2135
-3.5225 0.7229 9.2152 -0.6007 -0.6355 0.4850
-1.2567 -0.0298 10.3487 -0.6814 -0.7196 0.1339
0.4586 0.2813 -10.4141 0.6877 0.7259 -0.0120
3.4163 -0.6862 -9.3056 0.6069 0.6421 -0.4684
-2.7821 1.2368 -9.0626 0.6064 0.6386 0.4737
-0.4569 -3.7673 -7.9947 0.2294 0.9576 0.1743
-5.0415 4.4378 6.0596 -0.1673 -0.7049 0.6893
0.4549 -6.8980 -4.7097 -0.1827 0.9816 0.0560
-5.7826 6.8230 -0.8306 0.4232 -0.3986 0.8136
-5.0654 2.3344 -6.1640 0.4562 0.3939 0.7980
4.4784 -2.2868 7.2193 -0.5311 -0.4576 -0.7132
0.3577 2.1495 9.2389 -0.4249 -0.8939 -0.1433
